data_4317822
loop_
_publ_author_name
'Antonia E. Bradley'
'Justine E. Hatter'
'Mark Nieuwenhuyzen'
'William R. Pitner'
'Kenneth R. Seddon'
'Robert C. Thied'

_publ_section_title
;
 Precipitation of a Dioxouranium(VI) Species from a Room Temperature Ionic
 Liquid Medium
;
_journal_name_full 'Inorganic Chemistry'
_journal_page_first 1692
_journal_page_last 1694
_journal_paper_doi 10.1021/ic015619w
_journal_volume 41
_journal_year 2002
_chemical_formula_sum 'C18 H30 N8 O20 U2'
_chemical_formula_weight 1154.56
_chemical_name_systematic
; 
 ? 
;
_space_group_IT_number 14
_symmetry_cell_setting monoclinic
_symmetry_space_group_name_Hall '-P 2ybc'
_symmetry_space_group_name_H-M 'P 1 21/c 1'
_atom_sites_solution_hydrogens geom
_atom_sites_solution_primary direct
_atom_sites_solution_secondary difmap
_audit_creation_method SHELXL-97
_cell_angle_alpha 90.00
_cell_angle_beta 106.840(15)
_cell_angle_gamma 90.00
_cell_formula_units_Z 4
_cell_length_a 15.452(2)
_cell_length_b 20.354(3)
_cell_length_c 10.822(4)
_cell_measurement_reflns_used 70
_cell_measurement_temperature 293(2)
_cell_measurement_theta_max 12.27
_cell_measurement_theta_min 4.14
_cell_volume 3257.7(14)
_computing_cell_refinement 'Bruker XSCANS'
_computing_data_collection 'Bruker XSCANS'
_computing_data_reduction 'Bruker SHELXTL'
_computing_molecular_graphics 'Bruker SHELXTL'
_computing_publication_material 'Bruker SHELXTL'
_computing_structure_refinement 'Bruker SHELXTL'
_computing_structure_solution 'Bruker SHELXTL'
_diffrn_ambient_temperature 293(2)
_diffrn_measured_fraction_theta_full 0.947
_diffrn_measured_fraction_theta_max 0.947
_diffrn_measurement_device_type 'Bruker P4'
_diffrn_measurement_method '\w scans'
_diffrn_radiation_monochromator graphite
_diffrn_radiation_source 'fine-focus sealed tube'
_diffrn_radiation_type MoK\a
_diffrn_radiation_wavelength 0.71073
_diffrn_reflns_av_R_equivalents 0.0788
_diffrn_reflns_av_sigmaI/netI 0.0959
_diffrn_reflns_limit_h_max 16
_diffrn_reflns_limit_h_min -16
_diffrn_reflns_limit_k_max 1
_diffrn_reflns_limit_k_min -21
_diffrn_reflns_limit_l_max 1
_diffrn_reflns_limit_l_min -11
_diffrn_reflns_number 5100
_diffrn_reflns_theta_full 22.50
_diffrn_reflns_theta_max 22.50
_diffrn_reflns_theta_min 2.21
_diffrn_standards_interval_count 97
_diffrn_standards_number 3
_exptl_absorpt_coefficient_mu 10.023
_exptl_absorpt_correction_T_max 0.4657
_exptl_absorpt_correction_T_min 0.0798
_exptl_absorpt_correction_type empirical
_exptl_absorpt_process_details 'Psi Scans'
_exptl_crystal_colour Yellow
_exptl_crystal_density_diffrn 2.354
_exptl_crystal_density_method 'not measured'
_exptl_crystal_description plate
_exptl_crystal_F_000 2152
_exptl_crystal_size_max 0.51
_exptl_crystal_size_mid 0.33
_exptl_crystal_size_min 0.09
_refine_diff_density_max 1.481
_refine_diff_density_min -1.584
_refine_diff_density_rms 0.247
_refine_ls_extinction_method none
_refine_ls_goodness_of_fit_ref 1.027
_refine_ls_hydrogen_treatment mixed
_refine_ls_matrix_type full
_refine_ls_number_parameters 437
_refine_ls_number_reflns 4033
_refine_ls_number_restraints 18
_refine_ls_restrained_S_all 1.025
_refine_ls_R_factor_all 0.1135
_refine_ls_R_factor_gt 0.0584
_refine_ls_shift/su_max 0.017
_refine_ls_shift/su_mean 0.001
_refine_ls_structure_factor_coef Fsqd
_refine_ls_weighting_details 'calc w=1/[\s^2^(Fo^2^)+(0.0744P)^2^+0.0000P] where P=(Fo^2^+2Fc^2^)/3'
_refine_ls_weighting_scheme calc
_refine_ls_wR_factor_gt 0.1233
_refine_ls_wR_factor_ref 0.1459
_reflns_number_gt 2523
_reflns_number_total 4033
_reflns_threshold_expression >2sigma(I)
_cod_data_source_file ic015619w_s1.cif
_cod_data_source_block will1am
_cod_depositor_comments
;
The following automatic conversions were performed:

'_symmetry_cell_setting' value 'Monoclinic' changed to 'monoclinic'
according to the built-in table from CIF Core dictionary named
'cif_core.dic' version 2.4.1 from 2010-06-29.

Automatic conversion script
Id: cif_fix_values 1646 2011-03-28 12:23:43Z adriana 
;
_cod_original_cell_volume 3257.6(13)
_cod_database_code 4317822

loop_
_symmetry_equiv_pos_as_xyz
'x, y, z'
'-x, y+1/2, -z+1/2'
'-x, -y, -z'
'x, -y-1/2, z-1/2'

loop_
_atom_site_label
_atom_site_type_symbol
_atom_site_fract_x
_atom_site_fract_y
_atom_site_fract_z
_atom_site_U_iso_or_equiv
_atom_site_adp_type
_atom_site_occupancy
_atom_site_symmetry_multiplicity
_atom_site_calc_flag
_atom_site_refinement_flags
_atom_site_disorder_assembly
_atom_site_disorder_group
U1 U 0.67029(5) 0.53918(4) 0.22561(8) 0.0246(3) Uani 1 1 d . . .
O1 O 0.7362(8) 0.5229(8) 0.1212(12) 0.036(4) Uani 1 1 d . . .
N1 N 0.7405(13) 0.6725(13) 0.2580(19) 0.047(6) Uani 1 1 d . . .
N2 N 0.7819(11) 0.4464(10) 0.4132(16) 0.030(5) Uani 1 1 d . . .
O2 O 0.6052(7) 0.5563(7) 0.3299(11) 0.023(3) Uani 1 1 d . . .
C3 C 0.4953(11) 0.5347(10) -0.0240(18) 0.015(5) Uani 1 1 d U . .
O11 O 0.6696(8) 0.6587(7) 0.1736(13) 0.030(4) Uani 1 1 d . . .
O12 O 0.7793(9) 0.6275(9) 0.3298(16) 0.048(5) Uani 1 1 d . . .
O13 O 0.7742(13) 0.7293(10) 0.2755(18) 0.070(6) Uani 1 1 d . . .
O21 O 0.8086(8) 0.5030(8) 0.4017(12) 0.024(3) Uani 1 1 d . . .
O22 O 0.7065(9) 0.4294(8) 0.3377(13) 0.043(4) Uani 1 1 d . . .
O23 O 0.8276(10) 0.4088(8) 0.4922(14) 0.047(4) Uani 1 1 d . . .
O31 O 0.5500(8) 0.5751(8) 0.0431(12) 0.031(4) Uani 1 1 d . . .
O32 O 0.4316(8) 0.5483(7) -0.1255(12) 0.028(4) Uani 1 1 d . . .
U2 U 0.32033(5) 0.98934(5) -0.22614(8) 0.0286(3) Uani 1 1 d . . .
O3 O 0.3710(8) 0.9580(9) -0.3398(14) 0.046(5) Uani 1 1 d . . .
N4 N 0.2381(11) 1.0989(13) -0.3992(17) 0.039(6) Uani 1 1 d . . .
O4 O 0.2700(8) 1.0215(8) -0.1125(13) 0.035(4) Uani 1 1 d . . .
N5 N 0.1995(13) 0.8736(12) -0.264(2) 0.045(5) Uani 1 1 d . . .
C6 C 0.4943(12) 0.9640(11) 0.0178(19) 0.026(6) Uani 1 1 d . . .
O41 O 0.3189(8) 1.1017(9) -0.3177(13) 0.043(5) Uani 1 1 d . . .
O42 O 0.1970(8) 1.0460(10) -0.3916(14) 0.040(5) Uani 1 1 d . . .
O43 O 0.2057(10) 1.1431(10) -0.4700(15) 0.057(5) Uani 1 1 d . . .
O51 O 0.1765(8) 0.9274(9) -0.3196(14) 0.043(4) Uani 1 1 d . . .
O52 O 0.2836(8) 0.8738(9) -0.1886(15) 0.050(5) Uani 1 1 d . . .
O53 O 0.1492(10) 0.8280(11) -0.2730(18) 0.064(6) Uani 1 1 d . . .
O61 O 0.4306(8) 0.9325(8) -0.0515(13) 0.032(4) Uani 1 1 d . . .
O62 O 0.5486(8) 0.9447(8) 0.1180(13) 0.034(4) Uani 1 1 d . . .
N1A N 0.9377(10) 0.5912(10) 0.7446(15) 0.026(4) Uani 1 1 d . . .
C1A C 1.0335(14) 0.4251(14) 0.767(2) 0.046(7) Uani 1 1 d . . .
H1AA H 0.9936 0.4070 0.6893 0.069 Uiso 1 1 calc R . .
H1AB H 1.0282 0.4005 0.8400 0.069 Uiso 1 1 calc R . .
H1AC H 1.0947 0.4229 0.7628 0.069 Uiso 1 1 calc R . .
C2A C 0.9437(11) 0.5325(12) 0.700(2) 0.033(6) Uani 1 1 d . . .
H2AA H 0.9075 0.5169 0.6212 0.039 Uiso 1 1 calc R . .
N3A N 1.0075(9) 0.4983(11) 0.7809(17) 0.039(6) Uani 1 1 d . . .
C4A C 1.0445(14) 0.5390(14) 0.886(2) 0.041(7) Uani 1 1 d . . .
H4AA H 1.0910 0.5284 0.9597 0.049 Uiso 1 1 calc R . .
C5A C 1.0034(15) 0.5925(14) 0.863(2) 0.041(7) Uani 1 1 d . . .
H5AA H 1.0153 0.6285 0.9186 0.050 Uiso 1 1 calc R . .
C6A C 0.8809(14) 0.6418(12) 0.677(2) 0.042(7) Uani 1 1 d . . .
H6AA H 0.8503 0.6620 0.7340 0.051 Uiso 1 1 calc R . .
H6AB H 0.8351 0.6227 0.6049 0.051 Uiso 1 1 calc R . .
C7A C 0.9313(16) 0.6946(13) 0.627(2) 0.047(7) Uani 1 1 d . . .
H7AA H 0.8876 0.7265 0.5788 0.056 Uiso 1 1 calc R . .
H7AB H 0.9715 0.7172 0.6998 0.056 Uiso 1 1 calc R . .
C8A C 0.9849(13) 0.6711(13) 0.5424(19) 0.040(7) Uani 1 1 d . . .
H8AA H 1.0330 0.6432 0.5932 0.048 Uiso 1 1 calc R . .
H8AB H 0.9462 0.6441 0.4749 0.048 Uiso 1 1 calc R . .
C9A C 1.0243(17) 0.7211(16) 0.483(3) 0.071(9) Uani 1 1 d . . .
H9AA H 1.0596 0.7011 0.4335 0.107 Uiso 1 1 calc R . .
H9AB H 1.0624 0.7486 0.5486 0.107 Uiso 1 1 calc R . .
H9AC H 0.9772 0.7472 0.4272 0.107 Uiso 1 1 calc R . .
N1B N 0.4493(16) 0.7473(15) 0.217(3) 0.080(9) Uani 1 1 d . . .
C1B C 0.6169(16) 0.6934(15) 0.505(3) 0.075(11) Uani 1 1 d . . .
H1BA H 0.5997 0.6479 0.5016 0.112 Uiso 1 1 calc R . .
H1BB H 0.6116 0.7127 0.5832 0.112 Uiso 1 1 calc R . .
H1BC H 0.6783 0.6968 0.5022 0.112 Uiso 1 1 calc R . .
C2B C 0.4916(17) 0.7028(15) 0.295(3) 0.067(10) Uani 1 1 d . . .
H2BA H 0.4786 0.6581 0.2861 0.080 Uiso 1 1 calc R . .
N3B N 0.5559(12) 0.7288(12) 0.391(2) 0.046(5) Uani 1 1 d . . .
C4B C 0.555(3) 0.7942(18) 0.363(4) 0.110(15) Uani 1 1 d . . .
H4B H 0.5935 0.8263 0.4102 0.132 Uiso 1 1 calc R . .
C5B C 0.490(2) 0.803(2) 0.254(4) 0.099(12) Uani 1 1 d U . .
H5B H 0.4758 0.8426 0.2101 0.119 Uiso 1 1 calc R . .
C6B C 0.376(3) 0.744(2) 0.112(4) 0.126(15) Uani 1 1 d U . .
H6B1 H 0.3237 0.7364 0.1428 0.151 Uiso 1 1 calc R . .
H6B2 H 0.3681 0.7869 0.0711 0.151 Uiso 1 1 calc R . .
C7B C 0.376(2) 0.6995(17) 0.023(3) 0.088(12) Uani 1 1 d . . .
H7B1 H 0.3810 0.6569 0.0652 0.106 Uiso 1 1 calc R . .
H7B2 H 0.4305 0.7059 -0.0017 0.106 Uiso 1 1 calc R . .
C8B C 0.297(2) 0.6944(19) -0.103(3) 0.106(14) Uani 1 1 d . . .
H8B1 H 0.2823 0.7386 -0.1361 0.127 Uiso 1 1 calc R . .
H8B2 H 0.3184 0.6705 -0.1653 0.127 Uiso 1 1 calc R . .
C9B C 0.2186(16) 0.6656(19) -0.097(3) 0.095(13) Uani 1 1 d . . .
H9B1 H 0.2289 0.6197 -0.0788 0.143 Uiso 1 1 calc R . .
H9B2 H 0.1732 0.6710 -0.1783 0.143 Uiso 1 1 calc R . .
H9B3 H 0.1986 0.6859 -0.0300 0.143 Uiso 1 1 calc R . .

loop_
_atom_site_aniso_label
_atom_site_aniso_U_11
_atom_site_aniso_U_22
_atom_site_aniso_U_33
_atom_site_aniso_U_23
_atom_site_aniso_U_13
_atom_site_aniso_U_12
U1 0.0232(4) 0.0285(6) 0.0181(5) -0.0022(5) -0.0001(3) -0.0034(4)
O1 0.037(8) 0.062(14) 0.007(7) -0.015(8) 0.004(6) -0.018(7)
N1 0.043(12) 0.07(2) 0.031(13) 0.012(13) 0.010(11) -0.006(13)
N2 0.040(11) 0.024(15) 0.023(11) 0.000(11) 0.007(9) 0.008(10)
O2 0.029(7) 0.020(10) 0.016(7) -0.008(7) 0.003(5) -0.005(6)
C3 0.019(7) 0.008(9) 0.018(8) -0.007(7) 0.003(7) -0.005(7)
O11 0.026(7) 0.021(10) 0.030(8) 0.003(7) -0.012(7) -0.011(6)
O12 0.029(8) 0.055(15) 0.045(11) -0.014(10) -0.014(8) -0.021(8)
O13 0.085(13) 0.035(14) 0.082(14) -0.005(12) 0.012(11) -0.047(11)
O21 0.032(7) 0.018(11) 0.019(8) 0.000(7) 0.001(6) 0.005(7)
O22 0.041(8) 0.042(12) 0.028(9) 0.023(8) -0.017(7) -0.011(8)
O23 0.070(10) 0.014(10) 0.035(9) 0.009(8) -0.018(8) 0.017(8)
O31 0.025(7) 0.034(12) 0.021(8) -0.006(8) -0.012(6) 0.004(7)
O32 0.040(7) 0.008(10) 0.030(8) -0.009(7) 0.001(6) 0.002(6)
U2 0.0221(4) 0.0382(7) 0.0215(5) -0.0058(5) -0.0001(3) 0.0004(4)
O3 0.025(7) 0.061(14) 0.042(10) -0.010(9) -0.007(7) 0.009(7)
N4 0.029(11) 0.07(2) 0.014(10) -0.007(12) 0.002(9) 0.005(11)
O4 0.026(7) 0.045(12) 0.034(9) 0.004(8) 0.010(6) -0.003(7)
N5 0.061(15) 0.027(16) 0.046(14) -0.009(13) 0.015(11) -0.011(12)
C6 0.014(9) 0.048(18) 0.012(11) -0.018(13) -0.001(9) -0.003(11)
O41 0.024(7) 0.066(14) 0.030(9) 0.008(9) -0.003(7) 0.008(7)
O42 0.017(7) 0.061(15) 0.042(10) 0.012(10) 0.007(6) 0.005(8)
O43 0.061(11) 0.079(17) 0.020(9) 0.018(10) -0.005(8) 0.017(10)
O51 0.028(8) 0.045(14) 0.049(10) 0.012(10) -0.001(7) -0.019(8)
O52 0.019(7) 0.057(14) 0.059(11) -0.003(10) -0.012(7) -0.001(7)
O53 0.035(9) 0.060(15) 0.084(14) -0.027(12) -0.002(9) -0.019(9)
O61 0.028(7) 0.027(11) 0.037(9) -0.005(8) 0.001(7) -0.006(7)
O62 0.032(8) 0.031(12) 0.028(9) -0.003(8) -0.007(7) -0.003(7)
N1A 0.034(9) 0.024(14) 0.024(10) 0.001(9) 0.016(8) -0.003(8)
C1A 0.055(14) 0.05(2) 0.030(14) 0.016(14) 0.008(11) 0.015(14)
C2A 0.011(10) 0.032(18) 0.049(15) 0.001(14) -0.002(10) 0.014(10)
N3A 0.017(9) 0.059(19) 0.036(13) -0.017(11) -0.001(9) -0.010(9)
C4A 0.038(12) 0.06(2) 0.022(13) 0.025(14) -0.003(10) 0.004(13)
C5A 0.065(15) 0.04(2) 0.020(13) -0.023(13) 0.007(11) -0.008(14)
C6A 0.053(14) 0.030(18) 0.055(17) 0.014(14) 0.032(13) 0.025(12)
C7A 0.062(16) 0.030(18) 0.045(16) 0.004(13) 0.010(13) -0.009(12)
C8A 0.029(11) 0.07(2) 0.019(12) 0.009(13) -0.002(9) -0.017(12)
C9A 0.070(18) 0.08(3) 0.062(19) 0.00(2) 0.020(15) -0.033(17)
N1B 0.062(17) 0.07(3) 0.09(2) 0.009(17) -0.009(15) -0.019(14)
C1B 0.054(16) 0.06(2) 0.09(2) -0.07(2) -0.006(16) -0.002(15)
C2B 0.054(17) 0.03(2) 0.10(3) -0.013(19) -0.008(18) 0.013(14)
N3B 0.040(12) 0.046(17) 0.065(15) -0.010(14) 0.036(11) -0.004(11)
C4B 0.14(3) 0.06(3) 0.14(4) 0.03(3) 0.07(3) -0.06(2)
C5B 0.106(15) 0.095(16) 0.096(15) 0.006(10) 0.029(10) -0.005(10)
C6B 0.131(17) 0.124(18) 0.123(17) -0.004(10) 0.038(10) 0.004(10)
C7B 0.11(3) 0.06(3) 0.07(2) -0.005(19) -0.01(2) -0.035(19)
C8B 0.11(3) 0.09(3) 0.11(3) 0.06(2) 0.02(2) 0.00(2)
C9B 0.044(16) 0.13(4) 0.12(3) 0.03(3) 0.029(18) -0.009(18)

loop_
_atom_type_symbol
_atom_type_description
_atom_type_scat_dispersion_real
_atom_type_scat_dispersion_imag
_atom_type_scat_source
C C 0.0033 0.0016 'International Tables Vol C Tables 4.2.6.8 and 6.1.1.4'
H H 0.0000 0.0000 'International Tables Vol C Tables 4.2.6.8 and 6.1.1.4'
N N 0.0061 0.0033 'International Tables Vol C Tables 4.2.6.8 and 6.1.1.4'
O O 0.0106 0.0060 'International Tables Vol C Tables 4.2.6.8 and 6.1.1.4'
U U -9.6767 9.6646 'International Tables Vol C Tables 4.2.6.8 and 6.1.1.4'

loop_
_geom_angle_atom_site_label_1
_geom_angle_atom_site_label_2
_geom_angle_atom_site_label_3
_geom_angle
_geom_angle_site_symmetry_1
_geom_angle_site_symmetry_3
_geom_angle_publ_flag
O2 U1 O1 179.3(7) . . ?
O2 U1 O31 91.0(5) . . ?
O1 U1 O31 89.1(5) . . ?
O2 U1 O32 90.8(5) . 3_665 ?
O1 U1 O32 89.8(5) . 3_665 ?
O31 U1 O32 66.8(5) . 3_665 ?
O2 U1 O11 89.2(6) . . ?
O1 U1 O11 90.2(6) . . ?
O31 U1 O11 64.3(5) . . ?
O32 U1 O11 131.1(4) 3_665 . ?
O2 U1 O12 90.2(5) . . ?
O1 U1 O12 89.2(6) . . ?
O31 U1 O12 114.3(6) . . ?
O32 U1 O12 178.4(5) 3_665 . ?
O11 U1 O12 50.1(5) . . ?
O2 U1 O21 95.2(5) . . ?
O1 U1 O21 84.8(5) . . ?
O31 U1 O21 173.5(4) . . ?
O32 U1 O21 115.0(5) 3_665 . ?
O11 U1 O21 113.6(5) . . ?
O12 U1 O21 63.7(6) . . ?
O2 U1 O22 87.4(6) . . ?
O1 U1 O22 93.0(6) . . ?
O31 U1 O22 132.5(5) . . ?
O32 U1 O22 65.7(4) 3_665 . ?
O11 U1 O22 162.9(4) . . ?
O12 U1 O22 113.2(5) . . ?
O21 U1 O22 50.1(5) . . ?
O2 U1 N1 90.0(6) . . ?
O1 U1 N1 89.3(6) . . ?
O31 U1 N1 89.3(5) . . ?
O32 U1 N1 156.1(5) 3_665 . ?
O11 U1 N1 25.0(5) . . ?
O12 U1 N1 25.1(5) . . ?
O21 U1 N1 88.6(5) . . ?
O22 U1 N1 138.2(5) . . ?
O2 U1 N2 90.8(5) . . ?
O1 U1 N2 89.4(6) . . ?
O31 U1 N2 157.5(5) . . ?
O32 U1 N2 90.7(5) 3_665 . ?
O11 U1 N2 138.2(5) . . ?
O12 U1 N2 88.1(6) . . ?
O21 U1 N2 24.8(4) . . ?
O22 U1 N2 25.3(5) . . ?
N1 U1 N2 113.1(6) . . ?
O11 N1 O12 117(2) . . ?
O11 N1 O13 124(2) . . ?
O12 N1 O13 119(2) . . ?
O11 N1 U1 58.7(12) . . ?
O12 N1 U1 58.7(12) . . ?
O13 N1 U1 177.4(18) . . ?
O23 N2 O21 121.0(17) . . ?
O23 N2 O22 121(2) . . ?
O21 N2 O22 117.5(17) . . ?
O23 N2 U1 178.9(15) . . ?
O21 N2 U1 58.7(9) . . ?
O22 N2 U1 58.8(10) . . ?
O31 C3 O32 125.5(19) . . ?
O31 C3 C3 116(2) . 3_665 ?
O32 C3 C3 118(2) . 3_665 ?
N1 O11 U1 96.3(14) . . ?
N1 O12 U1 96.3(13) . . ?
N2 O21 U1 96.5(10) . . ?
N2 O22 U1 95.9(13) . . ?
C3 O31 U1 120.6(13) . . ?
C3 O32 U1 117.8(12) . 3_665 ?
O3 U2 O4 179.5(8) . . ?
O3 U2 O62 93.5(6) . 3_675 ?
O4 U2 O62 86.1(5) . 3_675 ?
O3 U2 O61 91.0(6) . . ?
O4 U2 O61 89.2(5) . . ?
O62 U2 O61 65.9(5) 3_675 . ?
O3 U2 O52 86.5(7) . . ?
O4 U2 O52 94.0(6) . . ?
O62 U2 O52 130.1(5) 3_675 . ?
O61 U2 O52 64.2(5) . . ?
O3 U2 O42 93.9(6) . . ?
O4 U2 O42 86.0(6) . . ?
O62 U2 O42 116.7(6) 3_675 . ?
O61 U2 O42 174.3(4) . . ?
O52 U2 O42 113.2(5) . . ?
O3 U2 O41 90.5(7) . . ?
O4 U2 O41 89.0(6) . . ?
O62 U2 O41 66.0(5) 3_675 . ?
O61 U2 O41 131.9(5) . . ?
O52 U2 O41 163.8(4) . . ?
O42 U2 O41 51.1(5) . . ?
O3 U2 O51 93.3(6) . . ?
O4 U2 O51 87.1(6) . . ?
O62 U2 O51 173.2(5) 3_675 . ?
O61 U2 O51 114.4(5) . . ?
O52 U2 O51 50.9(5) . . ?
O42 U2 O51 62.4(6) . . ?
O41 U2 O51 113.5(5) . . ?
O3 U2 N4 91.6(6) . . ?
O4 U2 N4 88.1(6) . . ?
O62 U2 N4 91.9(5) 3_675 . ?
O61 U2 N4 157.8(5) . . ?
O52 U2 N4 138.0(5) . . ?
O42 U2 N4 25.1(5) . . ?
O41 U2 N4 26.0(5) . . ?
O51 U2 N4 87.5(6) . . ?
O3 U2 N5 90.3(7) . . ?
O4 U2 N5 90.2(6) . . ?
O62 U2 N5 155.6(6) 3_675 . ?
O61 U2 N5 90.0(5) . . ?
O52 U2 N5 26.2(5) . . ?
O42 U2 N5 87.0(6) . . ?
O41 U2 N5 138.1(5) . . ?
O51 U2 N5 24.7(5) . . ?
N4 U2 N5 112.0(6) . . ?
O43 N4 O42 123.9(18) . . ?
O43 N4 O41 123(2) . . ?
O42 N4 O41 113(2) . . ?
O43 N4 U2 179.1(15) . . ?
O42 N4 U2 56.5(11) . . ?
O41 N4 U2 56.8(12) . . ?
O53 N5 O51 124(2) . . ?
O53 N5 O52 124(2) . . ?
O51 N5 O52 113(2) . . ?
O53 N5 U2 176.2(17) . . ?
O51 N5 U2 56.6(11) . . ?
O52 N5 U2 56.2(11) . . ?
O62 C6 O61 126(2) . . ?
O62 C6 C6 115(2) . 3_675 ?
O61 C6 C6 118(2) . 3_675 ?
N4 O41 U2 97.2(14) . . ?
N4 O42 U2 98.4(12) . . ?
N5 O51 U2 98.7(12) . . ?
N5 O52 U2 97.6(14) . . ?
C6 O61 U2 118.7(14) . . ?
C6 O62 U2 120.6(14) . 3_675 ?
C2A N1A C5A 104(2) . . ?
C2A N1A C6A 125.3(19) . . ?
C5A N1A C6A 130(2) . . ?
N1A C2A N3A 111(2) . . ?
C2A N3A C4A 106(2) . . ?
C2A N3A C1A 127.3(19) . . ?
C4A N3A C1A 126.2(19) . . ?
C5A C4A N3A 107(2) . . ?
C4A C5A N1A 111(2) . . ?
N1A C6A C7A 113.4(18) . . ?
C8A C7A C6A 115(2) . . ?
C9A C8A C7A 116(2) . . ?
C2B N1B C5B 107(3) . . ?
C2B N1B C6B 132(4) . . ?
C5B N1B C6B 121(4) . . ?
N1B C2B N3B 111(3) . . ?
C2B N3B C4B 105(3) . . ?
C2B N3B C1B 127(3) . . ?
C4B N3B C1B 128(3) . . ?
C5B C4B N3B 107(3) . . ?
N1B C5B C4B 110(4) . . ?
C7B C6B N1B 118(4) . . ?
C6B C7B C8B 122(4) . . ?
C9B C8B C7B 118(3) . . ?

loop_
_geom_bond_atom_site_label_1
_geom_bond_atom_site_label_2
_geom_bond_distance
_geom_bond_site_symmetry_2
_geom_bond_publ_flag
U1 O2 1.750(12) . ?
U1 O1 1.758(12) . ?
U1 O31 2.401(12) . ?
U1 O32 2.415(13) 3_665 ?
U1 O11 2.497(14) . ?
U1 O12 2.497(15) . ?
U1 O21 2.527(12) . ?
U1 O22 2.527(15) . ?
U1 N1 2.91(2) . ?
U1 N2 2.938(18) . ?
N1 O11 1.24(2) . ?
N1 O12 1.24(3) . ?
N1 O13 1.26(3) . ?
N2 O23 1.21(2) . ?
N2 O21 1.24(2) . ?
N2 O22 1.26(2) . ?
C3 O31 1.25(2) . ?
C3 O32 1.27(2) . ?
C3 C3 1.50(4) 3_665 ?
O32 U1 2.415(13) 3_665 ?
U2 O3 1.758(15) . ?
U2 O4 1.761(14) . ?
U2 O62 2.429(13) 3_675 ?
U2 O61 2.439(14) . ?
U2 O52 2.481(18) . ?
U2 O42 2.488(14) . ?
U2 O41 2.490(17) . ?
U2 O51 2.501(13) . ?
U2 N4 2.95(2) . ?
U2 N5 2.96(2) . ?
N4 O43 1.19(3) . ?
N4 O42 1.27(3) . ?
N4 O41 1.31(2) . ?
N5 O53 1.20(3) . ?
N5 O51 1.25(3) . ?
N5 O52 1.32(2) . ?
C6 O62 1.23(2) . ?
C6 O61 1.23(2) . ?
C6 C6 1.54(4) 3_675 ?
O62 U2 2.429(13) 3_675 ?
N1A C2A 1.30(3) . ?
N1A C5A 1.39(3) . ?
N1A C6A 1.41(3) . ?
C1A N3A 1.56(3) . ?
C2A N3A 1.31(3) . ?
N3A C4A 1.39(3) . ?
C4A C5A 1.25(3) . ?
C6A C7A 1.52(3) . ?
C7A C8A 1.48(3) . ?
C8A C9A 1.43(3) . ?
N1B C2B 1.29(4) . ?
N1B C5B 1.30(4) . ?
N1B C6B 1.35(5) . ?
C1B N3B 1.50(3) . ?
C2B N3B 1.32(3) . ?
N3B C4B 1.37(4) . ?
C4B C5B 1.32(5) . ?
C6B C7B 1.32(5) . ?
C7B C8B 1.55(4) . ?
C8B C9B 1.36(4) . ?
